data_7206447
loop_
_publ_author_name
'Cheng, Chuang'
'Jiang, Bo'
'Tu, Shu-Jiang'
'Li, Guigen'

_publ_section_title
;
 [4+2+1] Domino cyclization in water for chemo- and regioselective
 synthesis of spiro-substituted benzo[b]furo[3,4-e][1,4]diazepine
 derivatives
;
_journal_issue 8
_journal_name_full 'Green Chemistry'
_journal_page_first 2107
_journal_paper_doi 10.1039/c1gc15183e
_journal_volume 13
_journal_year 2011
_chemical_formula_sum 'C22 H19 N O9'
_chemical_formula_weight 441.38
_chemical_name_systematic
;
?
;
_space_group_IT_number 14
_symmetry_cell_setting monoclinic
_symmetry_space_group_name_Hall '-P 2ybc'
_symmetry_space_group_name_H-M 'P 1 21/c 1'
_atom_sites_solution_hydrogens geom
_atom_sites_solution_primary direct
_atom_sites_solution_secondary difmap
_audit_creation_method SHELXL-97
_cell_angle_alpha 90.00
_cell_angle_beta 102.114(2)
_cell_angle_gamma 90.00
_cell_formula_units_Z 4
_cell_length_a 14.9522(15)
_cell_length_b 18.8553(19)
_cell_length_c 7.6472(6)
_cell_measurement_reflns_used 1099
_cell_measurement_temperature 298(2)
_cell_measurement_theta_max 25.189
_cell_measurement_theta_min 2.571
_cell_volume 2108.0(3)
_computing_cell_refinement 'Bruker SMART'
_computing_data_collection 'Bruker SMART'
_computing_data_reduction 'Bruker SHELXTL'
_computing_molecular_graphics 'Bruker SHELXTL'
_computing_publication_material 'Bruker SHELXTL'
_computing_structure_refinement 'SHELXL-97 (Sheldrick, 1997)'
_computing_structure_solution 'SHELXS-97 (Sheldrick, 1990)'
_diffrn_ambient_temperature 298(2)
_diffrn_measured_fraction_theta_full 0.996
_diffrn_measured_fraction_theta_max 0.996
_diffrn_measurement_device_type 'CCD area detector'
_diffrn_measurement_method 'phi and omega scans'
_diffrn_radiation_monochromator graphite
_diffrn_radiation_source 'fine-focus sealed tube'
_diffrn_radiation_type MoK\a
_diffrn_radiation_wavelength 0.71073
_diffrn_reflns_av_R_equivalents 0.1026
_diffrn_reflns_av_sigmaI/netI 0.1298
_diffrn_reflns_limit_h_max 8
_diffrn_reflns_limit_h_min -17
_diffrn_reflns_limit_k_max 22
_diffrn_reflns_limit_k_min -22
_diffrn_reflns_limit_l_max 8
_diffrn_reflns_limit_l_min -9
_diffrn_reflns_number 10607
_diffrn_reflns_theta_full 25.02
_diffrn_reflns_theta_max 25.02
_diffrn_reflns_theta_min 1.39
_exptl_absorpt_coefficient_mu 0.109
_exptl_absorpt_correction_T_max 0.9870
_exptl_absorpt_correction_T_min 0.9079
_exptl_absorpt_correction_type multi-scan
_exptl_absorpt_process_details sadabs
_exptl_crystal_colour white
_exptl_crystal_density_diffrn 1.391
_exptl_crystal_density_method 'not measured'
_exptl_crystal_description bolck
_exptl_crystal_F_000 920
_exptl_crystal_size_max 0.90
_exptl_crystal_size_mid 0.19
_exptl_crystal_size_min 0.12
_refine_diff_density_max 0.278
_refine_diff_density_min -0.255
_refine_diff_density_rms 0.045
_refine_ls_extinction_method none
_refine_ls_goodness_of_fit_ref 1.014
_refine_ls_hydrogen_treatment constr
_refine_ls_matrix_type full
_refine_ls_number_parameters 290
_refine_ls_number_reflns 3698
_refine_ls_number_restraints 908
_refine_ls_restrained_S_all 0.977
_refine_ls_R_factor_all 0.1682
_refine_ls_R_factor_gt 0.0583
_refine_ls_shift/su_max 0.000
_refine_ls_shift/su_mean 0.000
_refine_ls_structure_factor_coef Fsqd
_refine_ls_weighting_details 'calc w=1/[\s^2^(Fo^2^)+(0.0005P)^2^+0.0000P] where P=(Fo^2^+2Fc^2^)/3'
_refine_ls_weighting_scheme calc
_refine_ls_wR_factor_gt 0.0681
_refine_ls_wR_factor_ref 0.0812
_reflns_number_gt 1524
_reflns_number_total 3698
_reflns_threshold_expression >2sigma(I)
_cod_data_source_file c1gc15183e.txt
_cod_data_source_block 091012a
_cod_depositor_comments
;
The following automatic conversions were performed:

'_symmetry_cell_setting' value 'Monoclinic' changed to 'monoclinic'
according to /home/saulius/struct/CIF-dictionaries/cif_core.dic
dictionary named 'cif_core.dic' version 2.4.1 from 2010-06-29.

Automatic conversion script
Id: cif_fix_values 1715 2011-07-08 13:25:40Z adriana 
;
_cod_original_sg_symbol_H-M P2(1)/c
_cod_database_code 7206447

loop_
_symmetry_equiv_pos_as_xyz
'x, y, z'
'-x, y+1/2, -z+1/2'
'-x, -y, -z'
'x, -y-1/2, z-1/2'

loop_
_atom_site_label
_atom_site_type_symbol
_atom_site_fract_x
_atom_site_fract_y
_atom_site_fract_z
_atom_site_U_iso_or_equiv
_atom_site_adp_type
_atom_site_occupancy
_atom_site_symmetry_multiplicity
_atom_site_calc_flag
_atom_site_refinement_flags
N1 N 0.62743(19) 0.33832(13) 0.5523(3) 0.0452(8) Uani 1 1 d U
H1 H 0.6165 0.3182 0.4490 0.054 Uiso 1 1 calc R
O1 O 0.48537(16) 0.45228(11) 0.7583(3) 0.0531(7) Uani 1 1 d U
O2 O 0.35404(17) 0.46460(12) 0.5569(3) 0.0713(8) Uani 1 1 d U
O3 O 0.49298(17) 0.24534(11) 0.3101(3) 0.0611(8) Uani 1 1 d U
O4 O 0.49291(15) 0.38631(11) 0.1790(3) 0.0545(7) Uani 1 1 d U
H4 H 0.4974 0.4296 0.1742 0.082 Uiso 1 1 calc R
O5 O 0.31035(16) 0.44166(12) 0.1516(3) 0.0721(8) Uani 1 1 d U
O6 O 0.67392(19) 0.20083(13) 0.6578(3) 0.0941(10) Uani 1 1 d U
H6 H 0.6958 0.1625 0.6953 0.141 Uiso 1 1 calc R
O7 O 0.90257(16) 0.48559(12) 0.8501(3) 0.0733(8) Uani 1 1 d U
O8 O 1.00056(16) 0.40644(12) 1.0020(3) 0.0835(9) Uani 1 1 d U
H8 H 1.0302 0.4428 1.0294 0.125 Uiso 1 1 calc R
O9 O 0.2667(2) 0.56020(13) 0.7326(4) 0.1096(11) Uani 1 1 d DU
H9 H 0.2947 0.5335 0.6783 0.164 Uiso 1 1 calc R
C1 C 0.4306(3) 0.43835(18) 0.5921(5) 0.0495(10) Uani 1 1 d U
C2 C 0.4769(2) 0.39415(16) 0.4903(4) 0.0385(9) Uani 1 1 d U
C3 C 0.5616(2) 0.37927(16) 0.5922(4) 0.0383(9) Uani 1 1 d U
C4 C 0.5704(2) 0.41446(16) 0.7707(4) 0.0505(10) Uani 1 1 d U
H4A H 0.5786 0.3795 0.8659 0.061 Uiso 1 1 calc R
H4B H 0.6219 0.4469 0.7932 0.061 Uiso 1 1 calc R
C5 C 0.4302(3) 0.28632(17) 0.3086(4) 0.0441(10) Uani 1 1 d U
C6 C 0.4382(2) 0.36835(16) 0.3024(4) 0.0406(9) Uani 1 1 d U
C7 C 0.3370(2) 0.3900(2) 0.2395(4) 0.0514(10) Uani 1 1 d U
C8 C 0.2810(3) 0.3302(2) 0.2847(4) 0.0517(10) Uani 1 1 d U
C9 C 0.3348(3) 0.2700(2) 0.3159(4) 0.0492(10) Uani 1 1 d U
C10 C 0.2958(3) 0.2042(2) 0.3404(4) 0.0647(12) Uani 1 1 d U
H10 H 0.3314 0.1634 0.3592 0.078 Uiso 1 1 calc R
C11 C 0.2039(4) 0.2015(2) 0.3358(5) 0.0840(14) Uani 1 1 d U
H11 H 0.1770 0.1582 0.3522 0.101 Uiso 1 1 calc R
C12 C 0.1493(3) 0.2624(3) 0.3072(5) 0.0871(14) Uani 1 1 d U
H12 H 0.0871 0.2592 0.3059 0.105 Uiso 1 1 calc R
C13 C 0.1875(3) 0.3276(2) 0.2807(4) 0.0727(13) Uani 1 1 d U
H13 H 0.1518 0.3684 0.2609 0.087 Uiso 1 1 calc R
C14 C 0.7153(2) 0.32496(17) 0.6674(4) 0.0416(9) Uani 1 1 d U
C15 C 0.7377(2) 0.25460(18) 0.7152(4) 0.0413(9) Uani 1 1 d U
C16 C 0.8239(2) 0.24007(18) 0.8216(4) 0.0500(10) Uani 1 1 d U
H16 H 0.8403 0.1936 0.8543 0.060 Uiso 1 1 calc R
C17 C 0.8838(2) 0.29396(18) 0.8771(4) 0.0516(10) Uani 1 1 d U
H17 H 0.9407 0.2834 0.9482 0.062 Uiso 1 1 calc R
C18 C 0.8626(2) 0.36421(18) 0.8310(4) 0.0466(10) Uani 1 1 d U
C19 C 0.7765(2) 0.37810(16) 0.7232(4) 0.0471(10) Uani 1 1 d U
H19 H 0.7607 0.4245 0.6890 0.056 Uiso 1 1 calc R
C20 C 0.9243(3) 0.4218(2) 0.8949(5) 0.0578(11) Uani 1 1 d U
C21 C 0.1911(4) 0.5257(3) 0.7668(7) 0.157(2) Uani 1 1 d DU
H21A H 0.1613 0.5586 0.8337 0.188 Uiso 1 1 calc R
H21B H 0.2138 0.4870 0.8475 0.188 Uiso 1 1 calc R
C22 C 0.1200(4) 0.4964(4) 0.6278(7) 0.224(4) Uani 1 1 d DU
H22A H 0.0813 0.5339 0.5705 0.336 Uiso 1 1 calc R
H22B H 0.0843 0.4632 0.6794 0.336 Uiso 1 1 calc R
H22C H 0.1473 0.4725 0.5411 0.336 Uiso 1 1 calc R

loop_
_atom_site_aniso_label
_atom_site_aniso_U_11
_atom_site_aniso_U_22
_atom_site_aniso_U_33
_atom_site_aniso_U_23
_atom_site_aniso_U_13
_atom_site_aniso_U_12
N1 0.0459(19) 0.0423(16) 0.0442(17) -0.0080(14) 0.0018(15) -0.0001(15)
O1 0.0594(17) 0.0515(15) 0.0479(16) -0.0074(13) 0.0101(14) 0.0087(14)
O2 0.0534(18) 0.0690(18) 0.0873(19) -0.0165(15) 0.0053(16) 0.0143(16)
O3 0.0597(19) 0.0429(15) 0.0749(19) -0.0100(13) 0.0008(15) 0.0112(14)
O4 0.0635(18) 0.0478(15) 0.0529(16) 0.0009(12) 0.0138(14) -0.0025(13)
O5 0.0670(19) 0.0490(16) 0.087(2) 0.0135(14) -0.0142(15) 0.0087(15)
O6 0.098(2) 0.0672(18) 0.114(2) 0.0010(17) 0.0148(19) -0.0026(18)
O7 0.0595(19) 0.0553(16) 0.090(2) 0.0038(16) -0.0173(15) -0.0041(15)
O8 0.0537(18) 0.0622(16) 0.117(2) 0.0014(16) -0.0228(17) -0.0088(15)
O9 0.113(3) 0.067(2) 0.168(3) -0.033(2) 0.073(2) -0.0089(19)
C1 0.050(3) 0.040(2) 0.056(3) 0.000(2) 0.007(2) -0.003(2)
C2 0.037(2) 0.0324(19) 0.044(2) 0.0028(17) 0.0029(18) 0.0040(18)
C3 0.045(2) 0.0286(19) 0.041(2) 0.0020(17) 0.0082(18) -0.0077(18)
C4 0.062(3) 0.041(2) 0.046(2) -0.0015(18) 0.006(2) -0.002(2)
C5 0.048(2) 0.040(2) 0.041(2) -0.0040(18) -0.0008(19) 0.004(2)
C6 0.039(2) 0.035(2) 0.044(2) 0.0004(18) 0.0006(18) 0.0024(18)
C7 0.051(3) 0.049(2) 0.047(2) -0.005(2) -0.005(2) 0.005(2)
C8 0.041(2) 0.061(2) 0.048(2) -0.003(2) -0.002(2) -0.003(2)
C9 0.055(3) 0.050(2) 0.039(2) -0.0018(18) 0.001(2) -0.008(2)
C10 0.067(3) 0.070(3) 0.054(3) -0.001(2) 0.006(2) -0.016(3)
C11 0.085(4) 0.096(3) 0.066(3) 0.007(3) 0.006(3) -0.039(3)
C12 0.063(3) 0.123(4) 0.074(3) 0.007(3) 0.012(3) -0.028(3)
C13 0.056(3) 0.093(3) 0.065(3) 0.001(2) 0.005(2) -0.002(3)
C14 0.035(2) 0.044(2) 0.043(2) 0.0010(18) 0.0007(18) 0.0024(19)
C15 0.038(2) 0.041(2) 0.044(2) -0.0014(18) 0.0073(18) -0.0065(19)
C16 0.047(2) 0.041(2) 0.058(2) 0.0050(18) 0.002(2) 0.0058(19)
C17 0.040(2) 0.057(2) 0.054(2) -0.001(2) 0.0016(19) 0.002(2)
C18 0.038(2) 0.044(2) 0.052(2) -0.0029(19) -0.0019(19) -0.006(2)
C19 0.048(2) 0.041(2) 0.049(2) -0.0024(18) 0.0035(19) -0.0017(19)
C20 0.040(3) 0.063(3) 0.063(3) 0.002(2) -0.006(2) 0.000(2)
C21 0.210(8) 0.134(5) 0.165(6) -0.002(4) 0.127(6) -0.006(5)
C22 0.170(7) 0.333(9) 0.163(6) -0.029(6) 0.020(5) -0.103(6)

loop_
_atom_type_symbol
_atom_type_description
_atom_type_scat_dispersion_real
_atom_type_scat_dispersion_imag
_atom_type_scat_source
C C 0.0033 0.0016 'International Tables Vol C Tables 4.2.6.8 and 6.1.1.4'
H H 0.0000 0.0000 'International Tables Vol C Tables 4.2.6.8 and 6.1.1.4'
O O 0.0106 0.0060 'International Tables Vol C Tables 4.2.6.8 and 6.1.1.4'
N N 0.0061 0.0033 'International Tables Vol C Tables 4.2.6.8 and 6.1.1.4'

loop_
_geom_angle_atom_site_label_1
_geom_angle_atom_site_label_2
_geom_angle_atom_site_label_3
_geom_angle
C3 N1 C14 125.6(3)
C3 N1 H1 117.2
C14 N1 H1 117.2
C1 O1 C4 108.0(3)
C6 O4 H4 109.5
C15 O6 H6 109.5
C20 O8 H8 109.5
C21 O9 H9 109.5
O2 C1 O1 118.1(4)
O2 C1 C2 131.3(4)
O1 C1 C2 110.7(3)
C3 C2 C1 107.9(3)
C3 C2 C6 126.8(3)
C1 C2 C6 125.3(3)
N1 C3 C2 128.8(3)
N1 C3 C4 122.4(3)
C2 C3 C4 108.8(3)
O1 C4 C3 104.5(3)
O1 C4 H4A 110.8
C3 C4 H4A 110.8
O1 C4 H4B 110.8
C3 C4 H4B 110.8
H4A C4 H4B 108.9
O3 C5 C9 128.4(3)
O3 C5 C6 124.8(3)
C9 C5 C6 106.9(3)
O4 C6 C2 113.4(3)
O4 C6 C7 113.3(3)
C2 C6 C7 111.4(3)
O4 C6 C5 108.5(3)
C2 C6 C5 107.9(3)
C7 C6 C5 101.3(3)
O5 C7 C8 127.4(3)
O5 C7 C6 125.2(4)
C8 C7 C6 106.8(3)
C9 C8 C13 121.4(4)
C9 C8 C7 109.1(3)
C13 C8 C7 129.2(4)
C8 C9 C10 120.5(4)
C8 C9 C5 110.8(3)
C10 C9 C5 128.6(4)
C11 C10 C9 118.3(4)
C11 C10 H10 120.9
C9 C10 H10 120.9
C10 C11 C12 121.5(4)
C10 C11 H11 119.2
C12 C11 H11 119.2
C13 C12 C11 120.4(4)
C13 C12 H12 119.8
C11 C12 H12 119.8
C12 C13 C8 118.0(4)
C12 C13 H13 121.0
C8 C13 H13 121.0
C19 C14 C15 120.4(3)
C19 C14 N1 121.9(3)
C15 C14 N1 117.6(3)
O6 C15 C14 119.7(3)
O6 C15 C16 121.7(3)
C14 C15 C16 118.6(3)
C17 C16 C15 120.0(3)
C17 C16 H16 120.0
C15 C16 H16 120.0
C16 C17 C18 122.1(3)
C16 C17 H17 118.9
C18 C17 H17 118.9
C17 C18 C19 117.4(3)
C17 C18 C20 122.4(3)
C19 C18 C20 120.2(3)
C14 C19 C18 121.4(3)
C14 C19 H19 119.3
C18 C19 H19 119.3
O7 C20 O8 121.6(3)
O7 C20 C18 120.7(3)
O8 C20 C18 117.7(3)
O9 C21 C22 123.2(5)
O9 C21 H21A 106.5
C22 C21 H21A 106.5
O9 C21 H21B 106.5
C22 C21 H21B 106.5
H21A C21 H21B 106.5
C21 C22 H22A 109.5
C21 C22 H22B 109.5
H22A C22 H22B 109.5
C21 C22 H22C 109.5
H22A C22 H22C 109.5
H22B C22 H22C 109.5

loop_
_geom_bond_atom_site_label_1
_geom_bond_atom_site_label_2
_geom_bond_distance
N1 C3 1.336(4)
N1 C14 1.442(3)
N1 H1 0.8600
O1 C1 1.385(3)
O1 C4 1.444(3)
O2 C1 1.224(4)
O3 C5 1.214(3)
O4 C6 1.414(4)
O4 H4 0.8200
O5 C7 1.203(3)
O6 C15 1.398(3)
O6 H6 0.8200
O7 C20 1.274(4)
O8 C20 1.289(3)
O8 H8 0.8200
O9 C21 1.376(5)
O9 H9 0.8200
C1 C2 1.416(4)
C2 C3 1.370(4)
C2 C6 1.512(4)
C3 C4 1.498(4)
C4 H4A 0.9700
C4 H4B 0.9700
C5 C9 1.472(5)
C5 C6 1.553(4)
C6 C7 1.543(4)
C7 C8 1.487(4)
C8 C9 1.381(4)
C8 C13 1.393(4)
C9 C10 1.400(4)
C10 C11 1.368(5)
C10 H10 0.9300
C11 C12 1.399(5)
C11 H11 0.9300
C12 C13 1.389(5)
C12 H12 0.9300
C13 H13 0.9300
C14 C19 1.364(4)
C14 C15 1.398(4)
C15 C16 1.399(4)
C16 C17 1.362(4)
C16 H16 0.9300
C17 C18 1.390(4)
C17 H17 0.9300
C18 C19 1.400(4)
C18 C20 1.443(4)
C19 H19 0.9300
C21 C22 1.446(5)
C21 H21A 0.9700
C21 H21B 0.9700
C22 H22A 0.9600
C22 H22B 0.9600
C22 H22C 0.9600

loop_
_geom_torsion_atom_site_label_1
_geom_torsion_atom_site_label_2
_geom_torsion_atom_site_label_3
_geom_torsion_atom_site_label_4
_geom_torsion
C4 O1 C1 O2 178.4(3)
C4 O1 C1 C2 -1.7(3)
O2 C1 C2 C3 -179.8(4)
O1 C1 C2 C3 0.4(4)
O2 C1 C2 C6 0.1(6)
O1 C1 C2 C6 -179.8(3)
C14 N1 C3 C2 -179.8(3)
C14 N1 C3 C4 -2.9(5)
C1 C2 C3 N1 178.3(3)
C6 C2 C3 N1 -1.6(6)
C1 C2 C3 C4 1.0(4)
C6 C2 C3 C4 -178.8(3)
C1 O1 C4 C3 2.2(3)
N1 C3 C4 O1 -179.4(3)
C2 C3 C4 O1 -2.0(3)
C3 C2 C6 O4 -56.6(4)
C1 C2 C6 O4 123.6(3)
C3 C2 C6 C7 174.1(3)
C1 C2 C6 C7 -5.7(5)
C3 C2 C6 C5 63.7(4)
C1 C2 C6 C5 -116.1(4)
O3 C5 C6 O4 42.2(4)
C9 C5 C6 O4 -139.0(3)
O3 C5 C6 C2 -81.1(4)
C9 C5 C6 C2 97.7(3)
O3 C5 C6 C7 161.7(3)
C9 C5 C6 C7 -19.5(3)
O4 C6 C7 O5 -33.6(5)
C2 C6 C7 O5 95.7(4)
C5 C6 C7 O5 -149.7(3)
O4 C6 C7 C8 138.1(3)
C2 C6 C7 C8 -92.5(3)
C5 C6 C7 C8 22.1(3)
O5 C7 C8 C9 154.0(4)
C6 C7 C8 C9 -17.5(4)
O5 C7 C8 C13 -19.3(6)
C6 C7 C8 C13 169.2(3)
C13 C8 C9 C10 1.5(5)
C7 C8 C9 C10 -172.4(3)
C13 C8 C9 C5 178.5(3)
C7 C8 C9 C5 4.6(4)
O3 C5 C9 C8 -171.1(3)
C6 C5 C9 C8 10.1(4)
O3 C5 C9 C10 5.5(6)
C6 C5 C9 C10 -173.2(3)
C8 C9 C10 C11 -1.2(5)
C5 C9 C10 C11 -177.6(3)
C9 C10 C11 C12 0.2(6)
C10 C11 C12 C13 0.6(6)
C11 C12 C13 C8 -0.4(6)
C9 C8 C13 C12 -0.7(5)
C7 C8 C13 C12 171.9(3)
C3 N1 C14 C19 -61.9(5)
C3 N1 C14 C15 120.6(3)
C19 C14 C15 O6 179.6(3)
N1 C14 C15 O6 -2.9(5)
C19 C14 C15 C16 0.2(5)
N1 C14 C15 C16 177.7(3)
O6 C15 C16 C17 -179.0(3)
C14 C15 C16 C17 0.3(5)
C15 C16 C17 C18 -0.3(5)
C16 C17 C18 C19 -0.3(5)
C16 C17 C18 C20 177.6(4)
C15 C14 C19 C18 -0.8(5)
N1 C14 C19 C18 -178.2(3)
C17 C18 C19 C14 0.8(5)
C20 C18 C19 C14 -177.1(3)
C17 C18 C20 O7 -179.9(4)
C19 C18 C20 O7 -2.0(6)
C17 C18 C20 O8 -1.8(6)
C19 C18 C20 O8 176.1(3)
